data_2207821
loop_
_publ_author_name
'Zewge, Daniel'
'Thompson, Hugh W.'
'Lalancette, Roger A.'
'Brunskill, Andrew P. J.'

_publ_section_title
;
 (+-)-2,3,3a,4,5,6-Hexahydro-7-methyl-1,12-dioxo-2,3a-propanophenalene:
 a new four-ring carbocyclic system
;
_journal_coeditor_code LH6531
_journal_issue 1
_journal_name_full 'Acta Crystallographica Section E'
_journal_page_first o11
_journal_page_last o12
_journal_paper_doi 10.1107/S1600536805038833
_journal_volume 62
_journal_year 2006
_chemical_formula_iupac 'C17 H18 O2'
_chemical_formula_moiety 'C17 H18 O2'
_chemical_formula_sum 'C17 H18 O2'
_chemical_formula_weight 254.31
_chemical_melting_point 462
_chemical_name_systematic
;
(+-)-2,3,3a,4,5,6-Hexahydro-7-methyl-1,12-dioxo-2,3a-propanophenalene
;
_space_group_IT_number 14
_symmetry_cell_setting monoclinic
_symmetry_space_group_name_Hall '-P 2yn'
_symmetry_space_group_name_H-M 'P 1 21/n 1'
_atom_sites_solution_hydrogens geom
_atom_sites_solution_primary direct
_atom_sites_solution_secondary difmap
_audit_creation_method SHELXL-97
_cell_angle_alpha 90.00
_cell_angle_beta 96.240(10)
_cell_angle_gamma 90.00
_cell_formula_units_Z 4
_cell_length_a 7.9630(10)
_cell_length_b 13.526(2)
_cell_length_c 12.159(2)
_cell_measurement_reflns_used 24
_cell_measurement_temperature 296(2)
_cell_measurement_theta_max 8.2
_cell_measurement_theta_min 3.1
_cell_volume 1301.9(3)
_computing_cell_refinement XSCANS
_computing_data_collection 'XSCANS (Siemens, 1996)'
_computing_data_reduction XSCANS
_computing_molecular_graphics SHELXTL
_computing_publication_material SHELXTL
_computing_structure_refinement SHELXTL
_computing_structure_solution 'SHELXTL (Sheldrick, 1997)'
_diffrn_ambient_temperature 296(2)
_diffrn_measured_fraction_theta_full 0.998
_diffrn_measured_fraction_theta_max 0.998
_diffrn_measurement_device_type 'Siemens P4'
_diffrn_measurement_method 2\q/\q
_diffrn_radiation_monochromator graphite
_diffrn_radiation_source 'fine-focus sealed tube'
_diffrn_radiation_type MoK\a
_diffrn_radiation_wavelength 0.71073
_diffrn_reflns_av_R_equivalents 0.034
_diffrn_reflns_av_sigmaI/netI 0.055
_diffrn_reflns_limit_h_max 9
_diffrn_reflns_limit_h_min -1
_diffrn_reflns_limit_k_max 1
_diffrn_reflns_limit_k_min -16
_diffrn_reflns_limit_l_max 14
_diffrn_reflns_limit_l_min -14
_diffrn_reflns_number 3394
_diffrn_reflns_theta_full 25.99
_diffrn_reflns_theta_max 25.99
_diffrn_reflns_theta_min 2.26
_diffrn_standards_decay_% 'variation <2.3'
_diffrn_standards_interval_count 97
_diffrn_standards_number 3
_exptl_absorpt_coefficient_mu 0.083
_exptl_absorpt_correction_T_max 0.985
_exptl_absorpt_correction_T_min 0.964
_exptl_absorpt_correction_type numerical
_exptl_absorpt_process_details '(SHELXTL; Sheldrick, 1997)'
_exptl_crystal_colour colourless
_exptl_crystal_density_diffrn 1.298
_exptl_crystal_density_method 'not measured'
_exptl_crystal_description parallelepiped
_exptl_crystal_F_000 544
_exptl_crystal_size_max 0.50
_exptl_crystal_size_mid 0.34
_exptl_crystal_size_min 0.20
_refine_diff_density_max 0.20
_refine_diff_density_min -0.17
_refine_ls_extinction_method none
_refine_ls_goodness_of_fit_ref 1.01
_refine_ls_hydrogen_treatment constr
_refine_ls_matrix_type full
_refine_ls_number_parameters 172
_refine_ls_number_reflns 2555
_refine_ls_number_restraints 0
_refine_ls_restrained_S_all 1.01
_refine_ls_R_factor_all 0.103
_refine_ls_R_factor_gt 0.051
_refine_ls_shift/su_max 0.00
_refine_ls_shift/su_mean 0.00
_refine_ls_structure_factor_coef Fsqd
_refine_ls_weighting_details 'calc w=1/[\s^2^(Fo^2^)+(0.0531P)^2^+0.1948P] where P=(Fo^2^+2Fc^2^)/3'
_refine_ls_weighting_scheme calc
_refine_ls_wR_factor_gt 0.111
_refine_ls_wR_factor_ref 0.132
_reflns_number_gt 1501
_reflns_number_total 2555
_reflns_threshold_expression I>2\s(I)
_cod_data_source_file lh6531.cif
_cod_data_source_block I
_cod_original_sg_symbol_H-M 'P 21/n'
_cod_database_code 2207821
_cod_database_fobs_code 2207821

loop_
_symmetry_equiv_pos_as_xyz
'x, y, z'
'-x+1/2, y+1/2, -z+1/2'
'-x, -y, -z'
'x-1/2, -y-1/2, z-1/2'

loop_
_atom_site_label
_atom_site_fract_x
_atom_site_fract_y
_atom_site_fract_z
_atom_site_U_iso_or_equiv
_atom_site_adp_type
_atom_site_calc_flag
_atom_site_refinement_flags
_atom_site_occupancy
_atom_site_type_symbol
O1 0.1215(2) 0.71264(14) 0.72359(13) 0.0660(5) Uani d . 1 O
O2 0.2668(3) 0.50624(14) 0.56308(18) 0.0837(7) Uani d . 1 O
C1 0.1278(3) 0.72906(18) 0.62508(17) 0.0467(6) Uani d . 1 C
C2 0.0875(3) 0.64692(17) 0.54109(18) 0.0489(6) Uani d . 1 C
H2 0.0031 0.6024 0.5672 0.059 Uiso calc R 1 H
C3 0.0185(3) 0.69052(18) 0.42855(18) 0.0495(6) Uani d . 1 C
H3A -0.0047 0.6376 0.3753 0.059 Uiso calc R 1 H
H3B -0.0865 0.7251 0.4355 0.059 Uiso calc R 1 H
C3A 0.1464(3) 0.76193(16) 0.38771(15) 0.0395(5) Uani d . 1 C
C4 0.0738(3) 0.80593(19) 0.27613(17) 0.0572(7) Uani d . 1 C
H4A 0.0544 0.7533 0.2221 0.069 Uiso calc R 1 H
H4B -0.0340 0.8370 0.2842 0.069 Uiso calc R 1 H
C5 0.1919(4) 0.8813(2) 0.23514(18) 0.0627(7) Uani d . 1 C
H5A 0.1429 0.9071 0.1644 0.075 Uiso calc R 1 H
H5B 0.2981 0.8496 0.2241 0.075 Uiso calc R 1 H
C6A 0.2277(3) 0.93936(16) 0.43736(17) 0.0416(5) Uani d . 1 C
C6 0.2250(3) 0.96571(19) 0.31601(19) 0.0588(7) Uani d . 1 C
H6A 0.1389 1.0157 0.2984 0.071 Uiso calc R 1 H
H6B 0.3330 0.9951 0.3048 0.071 Uiso calc R 1 H
C7 0.2683(3) 1.01416(17) 0.5164(2) 0.0493(6) Uani d . 1 C
C8 0.2631(3) 0.99329(19) 0.6277(2) 0.0565(7) Uani d . 1 C
H8 0.2919 1.0440 0.6817 0.068 Uiso calc R 1 H
C9A 0.1774(3) 0.82684(16) 0.58516(16) 0.0399(5) Uani d . 1 C
C9B 0.1848(2) 0.84503(16) 0.47107(15) 0.0371(5) Uani d . 1 C
C9 0.2175(3) 0.90164(19) 0.66194(18) 0.0503(6) Uani d . 1 C
H9 0.2131 0.8890 0.7393 0.060 Uiso calc R 1 H
C10 0.3081(3) 0.70290(17) 0.37328(16) 0.0465(6) Uani d . 1 C
H10A 0.2837 0.6565 0.3128 0.056 Uiso calc R 1 H
H10B 0.3937 0.7483 0.3527 0.056 Uiso calc R 1 H
C11 0.3801(3) 0.64574(17) 0.47641(17) 0.0473(6) Uani d . 1 C
H11A 0.4644 0.5994 0.4561 0.057 Uiso calc R 1 H
H11B 0.4359 0.6918 0.5296 0.057 Uiso calc R 1 H
C12 0.2475(3) 0.59020(18) 0.52978(19) 0.0508(6) Uani d . 1 C
C13 0.3159(3) 1.11664(19) 0.4820(2) 0.0684(8) Uani d . 1 C
H13A 0.3394 1.1573 0.5466 0.103 Uiso calc R 1 H
H13B 0.2240 1.1448 0.4345 0.103 Uiso calc R 1 H
H13C 0.4144 1.1131 0.4432 0.103 Uiso calc R 1 H

loop_
_atom_site_aniso_label
_atom_site_aniso_U_11
_atom_site_aniso_U_22
_atom_site_aniso_U_33
_atom_site_aniso_U_12
_atom_site_aniso_U_13
_atom_site_aniso_U_23
O1 0.0744(12) 0.0809(13) 0.0458(9) 0.0082(11) 0.0205(8) 0.0116(9)
O2 0.0948(16) 0.0510(12) 0.1088(16) 0.0161(11) 0.0267(13) 0.0231(11)
C1 0.0385(12) 0.0593(15) 0.0438(12) 0.0067(12) 0.0111(10) 0.0037(11)
C2 0.0462(13) 0.0453(13) 0.0568(13) -0.0084(12) 0.0124(11) 0.0031(11)
C3 0.0411(13) 0.0519(14) 0.0540(13) -0.0044(12) -0.0008(10) -0.0085(11)
C3A 0.0388(11) 0.0452(13) 0.0333(10) -0.0012(11) -0.0015(9) -0.0045(9)
C4 0.0604(15) 0.0668(17) 0.0408(12) 0.0023(14) -0.0106(11) 0.0001(12)
C5 0.0744(18) 0.0757(19) 0.0360(12) 0.0055(16) -0.0032(11) 0.0105(13)
C6A 0.0339(12) 0.0420(13) 0.0479(12) 0.0042(10) -0.0001(9) 0.0020(10)
C6 0.0552(15) 0.0617(17) 0.0583(15) -0.0003(14) 0.0002(12) 0.0184(13)
C7 0.0381(12) 0.0422(13) 0.0664(15) 0.0045(11) 0.0006(11) -0.0058(12)
C8 0.0544(15) 0.0528(16) 0.0609(15) 0.0073(13) -0.0006(12) -0.0234(13)
C9A 0.0386(12) 0.0416(13) 0.0392(11) 0.0070(10) 0.0036(9) -0.0021(10)
C9B 0.0312(11) 0.0412(13) 0.0384(11) 0.0037(10) 0.0014(9) -0.0019(10)
C9 0.0513(14) 0.0613(16) 0.0375(11) 0.0113(13) 0.0008(10) -0.0085(12)
C10 0.0515(13) 0.0487(13) 0.0394(11) 0.0031(12) 0.0052(10) -0.0086(10)
C11 0.0460(13) 0.0455(13) 0.0506(12) 0.0075(12) 0.0058(10) -0.0035(11)
C12 0.0593(15) 0.0390(13) 0.0535(13) 0.0049(12) 0.0036(11) 0.0020(11)
C13 0.0594(16) 0.0429(14) 0.102(2) 0.0016(13) 0.0057(15) -0.0061(14)

loop_
_atom_type_symbol
_atom_type_description
_atom_type_scat_dispersion_real
_atom_type_scat_dispersion_imag
_atom_type_scat_source
C C 0.0033 0.0016 'International Tables Vol C Tables 4.2.6.8 and 6.1.1.4'
H H 0.0000 0.0000 'International Tables Vol C Tables 4.2.6.8 and 6.1.1.4'
O O 0.0106 0.0060 'International Tables Vol C Tables 4.2.6.8 and 6.1.1.4'

loop_
_geom_angle_atom_site_label_1
_geom_angle_atom_site_label_2
_geom_angle_atom_site_label_3
_geom_angle
O1 C1 C9A 121.6(2)
O1 C1 C2 119.8(2)
C9A C1 C2 118.57(18)
C12 C2 C1 108.34(19)
C12 C2 C3 109.78(18)
C1 C2 C3 110.31(19)
C12 C2 H2 109.5
C1 C2 H2 109.5
C3 C2 H2 109.5
C3A C3 C2 110.27(17)
C3A C3 H3A 109.6
C2 C3 H3A 109.6
C3A C3 H3B 109.6
C2 C3 H3B 109.6
H3A C3 H3B 108.1
C9B C3A C3 110.09(17)
C9B C3A C4 109.34(18)
C3 C3A C4 109.39(17)
C9B C3A C10 110.41(16)
C3 C3A C10 107.74(19)
C4 C3A C10 109.84(18)
C5 C4 C3A 111.42(19)
C5 C4 H4A 109.3
C3A C4 H4A 109.3
C5 C4 H4B 109.3
C3A C4 H4B 109.3
H4A C4 H4B 108.0
C4 C5 C6 111.5(2)
C4 C5 H5A 109.3
C6 C5 H5A 109.3
C4 C5 H5B 109.3
C6 C5 H5B 109.3
H5A C5 H5B 108.0
C9B C6A C7 120.1(2)
C9B C6A C6 121.6(2)
C7 C6A C6 118.3(2)
C5 C6 C6A 116.0(2)
C5 C6 H6A 108.3
C6A C6 H6A 108.3
C5 C6 H6B 108.3
C6A C6 H6B 108.3
H6A C6 H6B 107.4
C8 C7 C6A 119.4(2)
C8 C7 C13 119.5(2)
C6A C7 C13 121.1(2)
C9 C8 C7 121.2(2)
C9 C8 H8 119.4
C7 C8 H8 119.4
C9 C9A C9B 120.0(2)
C9 C9A C1 118.75(19)
C9B C9A C1 121.22(18)
C6A C9B C9A 118.98(19)
C6A C9B C3A 121.19(18)
C9A C9B C3A 119.82(19)
C8 C9 C9A 120.3(2)
C8 C9 H9 119.9
C9A C9 H9 119.9
C11 C10 C3A 114.31(17)
C11 C10 H10A 108.7
C3A C10 H10A 108.7
C11 C10 H10B 108.7
C3A C10 H10B 108.7
H10A C10 H10B 107.6
C12 C11 C10 112.87(19)
C12 C11 H11A 109.0
C10 C11 H11A 109.0
C12 C11 H11B 109.0
C10 C11 H11B 109.0
H11A C11 H11B 107.8
O2 C12 C11 123.0(2)
O2 C12 C2 121.7(2)
C11 C12 C2 115.27(19)
C7 C13 H13A 109.5
C7 C13 H13B 109.5
H13A C13 H13B 109.5
C7 C13 H13C 109.5
H13A C13 H13C 109.5
H13B C13 H13C 109.5

loop_
_geom_bond_atom_site_label_1
_geom_bond_atom_site_label_2
_geom_bond_distance
O1 C1 1.225(2)
O2 C12 1.210(3)
C1 C9A 1.477(3)
C1 C2 1.520(3)
C2 C12 1.506(3)
C2 C3 1.536(3)
C2 H2 0.9800
C3 C3A 1.525(3)
C3 H3A 0.9700
C3 H3B 0.9700
C3A C9B 1.522(3)
C3A C4 1.536(3)
C3A C10 1.541(3)
C4 C5 1.509(4)
C4 H4A 0.9700
C4 H4B 0.9700
C5 C6 1.511(3)
C5 H5A 0.9700
C5 H5B 0.9700
C6A C9B 1.394(3)
C6A C7 1.409(3)
C6A C6 1.516(3)
C6 H6A 0.9700
C6 H6B 0.9700
C7 C8 1.388(3)
C7 C13 1.508(3)
C8 C9 1.369(3)
C8 H8 0.9600
C9A C9 1.390(3)
C9A C9B 1.416(3)
C9 H9 0.9600
C10 C11 1.531(3)
C10 H10A 0.9700
C10 H10B 0.9700
C11 C12 1.500(3)
C11 H11A 0.9700
C11 H11B 0.9700
C13 H13A 0.9600
C13 H13B 0.9600
C13 H13C 0.9600

loop_
_geom_hbond_atom_site_label_D
_geom_hbond_atom_site_label_H
_geom_hbond_atom_site_label_A
_geom_hbond_site_symmetry_A
_geom_hbond_distance_DH
_geom_hbond_distance_HA
_geom_hbond_distance_DA
_geom_hbond_angle_DHA
_geom_hbond_publ_flag
C8 H8 O1 2_556 0.96 2.61 3.543(3) 163 yes
C10 H10B O1 4_675 0.97 2.58 3.440(3) 148 yes
C11 H11A O2 3_666 0.97 2.61 3.557(3) 167 yes

loop_
_geom_torsion_atom_site_label_1
_geom_torsion_atom_site_label_2
_geom_torsion_atom_site_label_3
_geom_torsion_atom_site_label_4
_geom_torsion
O1 C1 C2 C12 -87.6(3)
C9A C1 C2 C12 91.1(2)
O1 C1 C2 C3 152.2(2)
C9A C1 C2 C3 -29.1(3)
C12 C2 C3 C3A -61.2(2)
C1 C2 C3 C3A 58.2(2)
C2 C3 C3A C9B -58.9(2)
C2 C3 C3A C4 -179.06(19)
C2 C3 C3A C10 61.6(2)
C9B C3A C4 C5 56.3(3)
C3 C3A C4 C5 176.9(2)
C10 C3A C4 C5 -65.0(3)
C3A C4 C5 C6 -59.6(3)
C4 C5 C6 C6A 33.4(3)
C9B C6A C6 C5 -6.4(3)
C7 C6A C6 C5 176.2(2)
C9B C6A C7 C8 -0.8(3)
C6 C6A C7 C8 176.7(2)
C9B C6A C7 C13 179.7(2)
C6 C6A C7 C13 -2.8(3)
C6A C7 C8 C9 -0.7(4)
C13 C7 C8 C9 178.8(2)
O1 C1 C9A C9 -0.1(3)
C2 C1 C9A C9 -178.8(2)
O1 C1 C9A C9B 179.8(2)
C2 C1 C9A C9B 1.1(3)
C7 C6A C9B C9A 2.0(3)
C6 C6A C9B C9A -175.34(19)
C7 C6A C9B C3A -177.82(19)
C6 C6A C9B C3A 4.8(3)
C9 C9A C9B C6A -1.8(3)
C1 C9A C9B C6A 178.2(2)
C9 C9A C9B C3A 178.00(19)
C1 C9A C9B C3A -1.9(3)
C3 C3A C9B C6A -149.4(2)
C4 C3A C9B C6A -29.1(3)
C10 C3A C9B C6A 91.8(2)
C3 C3A C9B C9A 30.8(2)
C4 C3A C9B C9A 151.02(19)
C10 C3A C9B C9A -88.0(2)
C7 C8 C9 C9A 0.9(4)
C9B C9A C9 C8 0.4(3)
C1 C9A C9 C8 -179.7(2)
C9B C3A C10 C11 66.1(2)
C3 C3A C10 C11 -54.2(2)
C4 C3A C10 C11 -173.26(19)
C3A C10 C11 C12 45.7(3)
C10 C11 C12 O2 136.4(2)
C10 C11 C12 C2 -44.6(3)
C1 C2 C12 O2 110.7(3)
C3 C2 C12 O2 -128.7(2)
C1 C2 C12 C11 -68.3(2)
C3 C2 C12 C11 52.2(3)
